data_4314161
loop_
_publ_author_name
'Wendy Hibbs'
'Petra J. van Koningsbruggen'
'Atta M. Arif'
'William W. Shum'
'Joel S. Miller'

_publ_section_title
;
 One- and Two-Step Spin-Crossover Behavior of [FeII(isoxazole)6]2+ and the
 Structure and Magnetic Properties of Triangular
 [FeIII3O(OAc)6(isoxazole)3][ClO4]
;
_journal_name_full 'Inorganic Chemistry'
_journal_page_first 5645
_journal_page_last 5653
_journal_paper_doi 10.1021/ic034226p
_journal_volume 42
_journal_year 2003
_chemical_formula_sum 'C18 H18 B2 F8 Fe N6 O6'
_chemical_formula_weight 643.85
_chemical_name_systematic
;
 ?
;
_space_group_IT_number 147
_symmetry_cell_setting trigonal
_symmetry_space_group_name_Hall '-P 3'
_symmetry_space_group_name_H-M 'P -3'
_atom_sites_solution_hydrogens geom
_atom_sites_solution_primary direct
_atom_sites_solution_secondary difmap
_audit_creation_method SHELXL-97
_cell_angle_alpha 90.00
_cell_angle_beta 90.00
_cell_angle_gamma 120.00
_cell_formula_units_Z 3
_cell_length_a 17.4387(4)
_cell_length_b 17.4387(4)
_cell_length_c 7.6847(2)
_cell_measurement_reflns_used 2656
_cell_measurement_temperature 260(1)
_cell_measurement_theta_max 27.485
_cell_measurement_theta_min 1.018
_cell_volume 2023.88(8)
_computing_cell_refinement DENZO-SMN
_computing_data_collection 'Nonius COLLECT'
_computing_data_reduction DENZO-SMN
_computing_molecular_graphics 'WinGX, Ortep3'
_computing_structure_refinement 'SHELXL-97 (Sheldrick, 1997)'
_computing_structure_solution SIR97
_diffrn_ambient_temperature 260(1)
_diffrn_measured_fraction_theta_full 0.990
_diffrn_measured_fraction_theta_max 0.990
_diffrn_measurement_device_type 'Nonius KappaCCD Diffractometer'
_diffrn_measurement_method 'Phi plus Omega scan'
_diffrn_radiation_monochromator graphite
_diffrn_radiation_source 'fine-focus sealed tube'
_diffrn_radiation_type MoK\a
_diffrn_radiation_wavelength 0.71073
_diffrn_reflns_av_R_equivalents 0.0225
_diffrn_reflns_av_sigmaI/netI 0.0406
_diffrn_reflns_limit_h_max 22
_diffrn_reflns_limit_h_min -22
_diffrn_reflns_limit_k_max 19
_diffrn_reflns_limit_k_min -19
_diffrn_reflns_limit_l_max 8
_diffrn_reflns_limit_l_min -9
_diffrn_reflns_number 5585
_diffrn_reflns_theta_full 27.45
_diffrn_reflns_theta_max 27.45
_diffrn_reflns_theta_min 4.45
_diffrn_standards_decay_% '< 2.0'
_exptl_absorpt_coefficient_mu 0.659
_exptl_absorpt_correction_T_max 0.8526
_exptl_absorpt_correction_T_min 0.8021
_exptl_absorpt_correction_type multi-scan
_exptl_absorpt_process_details 'DENZO-SMN (Otwinowski & Minor, 1997)'
_exptl_crystal_colour 'pale purple'
_exptl_crystal_density_diffrn 1.585
_exptl_crystal_density_method 'not measured'
_exptl_crystal_description prism
_exptl_crystal_F_000 972
_exptl_crystal_size_max 0.35
_exptl_crystal_size_mid 0.35
_exptl_crystal_size_min 0.25
_refine_diff_density_max 0.358
_refine_diff_density_min -0.308
_refine_diff_density_rms 0.048
_refine_ls_extinction_method none
_refine_ls_goodness_of_fit_ref 1.025
_refine_ls_hydrogen_treatment mixed
_refine_ls_matrix_type full
_refine_ls_number_parameters 300
_refine_ls_number_reflns 3053
_refine_ls_number_restraints 199
_refine_ls_restrained_S_all 1.015
_refine_ls_R_factor_all 0.0720
_refine_ls_R_factor_gt 0.0496
_refine_ls_shift/su_max 0.000
_refine_ls_shift/su_mean 0.000
_refine_ls_structure_factor_coef Fsqd
_refine_ls_weighting_details 'calc w=1/[\s^2^(Fo^2^)+(0.0783P)^2^+0.6769P] where P=(Fo^2^+2Fc^2^)/3'
_refine_ls_weighting_scheme calc
_refine_ls_wR_factor_gt 0.1296
_refine_ls_wR_factor_ref 0.1476
_reflns_number_gt 2240
_reflns_number_total 3053
_reflns_threshold_expression >2sigma(I)
_cod_data_source_file ic034226p_s2.cif
_cod_data_source_block '[FeII(oxazole)6][BF4]2_260K'
_cod_depositor_comments
;
The following automatic conversions were performed:

'_exptl_absorpt_correction_type' value 'Multi-scan' changed to
'multi-scan' according to the built-in table from CIF Core dictionary
named 'cif_core.dic' version 2.4.1 from 2010-06-29.

Automatic conversion script
Id: cif_fix_values 1646 2011-03-28 12:23:43Z adriana 
;
_cod_database_code 4314161

loop_
_symmetry_equiv_pos_as_xyz
'x, y, z'
'-y, x-y, z'
'-x+y, -x, z'
'-x, -y, -z'
'y, -x+y, -z'
'x-y, x, -z'

loop_
_atom_site_label
_atom_site_type_symbol
_atom_site_fract_x
_atom_site_fract_y
_atom_site_fract_z
_atom_site_U_iso_or_equiv
_atom_site_adp_type
_atom_site_occupancy
_atom_site_symmetry_multiplicity
_atom_site_calc_flag
_atom_site_refinement_flags
_atom_site_disorder_assembly
_atom_site_disorder_group
Fe1 Fe 0.0000 0.0000 0.0000 0.0443(2) Uani 1 6 d S . .
Fe2 Fe 0.6667 0.3333 0.44317(7) 0.0480(2) Uani 1 3 d S . .
F1 F 0.41679(15) 0.39356(17) 0.1970(4) 0.1237(9) Uani 1 1 d . A .
B1 B 0.3372(2) 0.3308(3) 0.2519(5) 0.0714(9) Uani 1 1 d D . .
F2 F 0.2821(4) 0.3600(5) 0.2962(10) 0.1086(19) Uani 0.684(14) 1 d PD A 1
F3 F 0.3056(4) 0.2818(4) 0.1002(6) 0.127(2) Uani 0.684(14) 1 d PD A 1
F4 F 0.3419(6) 0.2786(6) 0.3757(10) 0.124(3) Uani 0.684(14) 1 d PDU A 1
F2' F 0.320(3) 0.3808(14) 0.368(4) 0.261(15) Uani 0.316(14) 1 d PD A 2
F3' F 0.2696(14) 0.2933(14) 0.142(4) 0.298(18) Uani 0.316(14) 1 d PD A 2
F4' F 0.3320(12) 0.2631(7) 0.344(2) 0.112(5) Uani 0.316(14) 1 d PDU A 2
O1 O 0.07924(13) 0.17406(13) 0.2031(3) 0.0750(6) Uani 1 1 d DU . .
N1 N -0.00238(14) 0.10175(13) 0.1614(3) 0.0567(5) Uani 1 1 d DU . .
C1 C -0.0605(2) 0.1155(2) 0.2361(4) 0.0692(7) Uani 1 1 d DU . .
C2 C -0.0206(3) 0.1949(2) 0.3300(4) 0.0752(8) Uani 1 1 d DU . .
C3 C 0.0640(3) 0.2274(2) 0.3054(4) 0.0761(8) Uani 1 1 d DU . .
O2 O 0.5824(5) 0.1457(5) 0.5919(13) 0.106(2) Uani 0.67(2) 1 d PDU B 1
N2 N 0.65517(15) 0.22543(14) 0.6043(3) 0.0599(5) Uani 1 1 d DU . .
C4 C 0.7095(5) 0.2209(6) 0.7166(14) 0.074(2) Uani 0.67(2) 1 d PDU B 1
H4 H 0.7646 0.2673 0.7492 0.089 Uiso 0.67(2) 1 calc PR B 1
C5 C 0.6690(9) 0.1325(7) 0.7794(14) 0.095(3) Uani 0.67(2) 1 d PDU B 1
H5 H 0.6931 0.1098 0.8583 0.114 Uiso 0.67(2) 1 calc PR B 1
C6 C 0.5922(9) 0.0896(5) 0.7055(14) 0.103(3) Uani 0.67(2) 1 d PDU B 1
H6 H 0.5503 0.0306 0.7255 0.124 Uiso 0.67(2) 1 calc PR B 1
O3 O 0.6125(5) 0.4325(7) 0.1824(13) 0.085(2) Uani 0.67(3) 1 d PDU B 1
N3 N 0.68104(14) 0.44198(15) 0.2821(3) 0.0591(5) Uani 1 1 d DU . .
C7 C 0.7470(5) 0.5191(6) 0.2449(14) 0.073(2) Uani 0.67(3) 1 d PDU B 1
H7 H 0.8035 0.5419 0.2912 0.088 Uiso 0.67(3) 1 calc PR B 1
C8 C 0.7227(11) 0.5639(7) 0.126(2) 0.092(4) Uani 0.67(3) 1 d PDU B 1
H8 H 0.7578 0.6205 0.0813 0.111 Uiso 0.67(3) 1 calc PR B 1
C9 C 0.6414(9) 0.5093(9) 0.0932(17) 0.093(4) Uani 0.67(3) 1 d PDU B 1
H9 H 0.6065 0.5207 0.0179 0.112 Uiso 0.67(3) 1 calc PR B 1
O2' O 0.6133(19) 0.1392(8) 0.566(2) 0.115(6) Uani 0.33(2) 1 d PDU B 2
C4' C 0.6869(14) 0.2333(9) 0.7633(16) 0.068(4) Uani 0.33(2) 1 d PDU B 2
H4' H 0.7167 0.2860 0.8255 0.081 Uiso 0.33(2) 1 calc PR B 2
C5' C 0.669(2) 0.1505(15) 0.824(3) 0.106(6) Uani 0.33(2) 1 d PDU B 2
H5' H 0.6797 0.1365 0.9345 0.127 Uiso 0.33(2) 1 calc PR B 2
C6' C 0.635(2) 0.0982(12) 0.695(2) 0.101(6) Uani 0.33(2) 1 d PDU B 2
H6' H 0.6253 0.0409 0.6888 0.121 Uiso 0.33(2) 1 calc PR B 2
O3' O 0.6301(19) 0.4221(10) 0.137(3) 0.093(6) Uani 0.33(3) 1 d PDU B 2
C7' C 0.725(2) 0.5274(8) 0.292(3) 0.086(6) Uani 0.33(3) 1 d PDU B 2
H7' H 0.7645 0.5592 0.3806 0.103 Uiso 0.33(3) 1 calc PR B 2
C8' C 0.704(2) 0.5664(11) 0.153(3) 0.071(5) Uani 0.33(3) 1 d PDU B 2
H8' H 0.7261 0.6263 0.1305 0.085 Uiso 0.33(3) 1 calc PR B 2
C9' C 0.646(2) 0.4997(13) 0.064(4) 0.112(12) Uani 0.33(3) 1 d PD B 2
H9' H 0.6197 0.5041 -0.0377 0.134 Uiso 0.33(3) 1 calc PR B 2
H1 H -0.119(2) 0.074(2) 0.232(4) 0.086(11) Uiso 1 1 d . . .
H2 H -0.042(3) 0.216(3) 0.395(6) 0.113(14) Uiso 1 1 d . . .
H3 H 0.120(2) 0.280(2) 0.327(4) 0.086(10) Uiso 1 1 d . . .

loop_
_atom_site_aniso_label
_atom_site_aniso_U_11
_atom_site_aniso_U_22
_atom_site_aniso_U_33
_atom_site_aniso_U_23
_atom_site_aniso_U_13
_atom_site_aniso_U_12
Fe1 0.0408(3) 0.0408(3) 0.0513(4) 0.000 0.000 0.02038(14)
Fe2 0.0467(2) 0.0467(2) 0.0506(3) 0.000 0.000 0.02335(12)
F1 0.0755(14) 0.1073(17) 0.167(2) 0.0460(16) 0.0318(14) 0.0299(13)
B1 0.0596(19) 0.074(2) 0.081(2) 0.0245(18) 0.0106(16) 0.0332(17)
F2 0.080(3) 0.105(4) 0.163(5) 0.015(3) 0.026(3) 0.063(3)
F3 0.145(5) 0.141(4) 0.090(3) -0.022(3) -0.012(3) 0.068(4)
F4 0.135(5) 0.196(7) 0.093(3) 0.077(4) 0.043(3) 0.121(5)
F2' 0.35(3) 0.112(11) 0.32(3) 0.036(15) 0.21(2) 0.109(19)
F3' 0.124(12) 0.185(17) 0.41(3) 0.19(2) -0.144(15) -0.052(10)
F4' 0.124(9) 0.045(4) 0.156(12) 0.024(5) 0.034(7) 0.035(5)
O1 0.0573(11) 0.0608(11) 0.1030(15) -0.0241(11) -0.0111(10) 0.0266(9)
N1 0.0520(11) 0.0497(11) 0.0667(13) -0.0091(9) -0.0022(9) 0.0241(9)
C1 0.0633(17) 0.0666(17) 0.0811(19) -0.0076(14) 0.0077(14) 0.0349(15)
C2 0.098(2) 0.0730(19) 0.0687(18) -0.0130(15) 0.0003(16) 0.0535(19)
C3 0.087(2) 0.0598(17) 0.0822(19) -0.0219(15) -0.0201(17) 0.0371(16)
O2 0.081(3) 0.077(3) 0.143(5) 0.035(3) -0.003(3) 0.026(2)
N2 0.0614(13) 0.0538(12) 0.0635(13) 0.0061(10) 0.0007(10) 0.0280(10)
C4 0.067(3) 0.089(4) 0.075(4) 0.011(3) -0.009(3) 0.045(3)
C5 0.141(6) 0.133(7) 0.063(5) 0.025(4) 0.018(5) 0.107(6)
C6 0.107(6) 0.076(4) 0.120(6) 0.044(4) 0.034(5) 0.040(4)
O3 0.072(3) 0.092(4) 0.097(4) 0.010(3) -0.017(3) 0.046(2)
N3 0.0592(12) 0.0581(12) 0.0623(13) 0.0033(10) -0.0048(10) 0.0311(11)
C7 0.071(3) 0.057(3) 0.080(5) 0.003(3) -0.002(3) 0.023(2)
C8 0.135(9) 0.066(4) 0.082(5) 0.015(4) 0.016(5) 0.055(5)
C9 0.126(7) 0.112(9) 0.079(5) 0.021(6) -0.002(6) 0.087(8)
O2' 0.163(15) 0.070(5) 0.115(8) -0.017(5) -0.033(9) 0.060(8)
C4' 0.092(9) 0.083(6) 0.044(5) 0.001(4) -0.008(5) 0.055(6)
C5' 0.149(13) 0.146(12) 0.072(9) 0.046(8) 0.031(9) 0.111(12)
C6' 0.129(18) 0.067(7) 0.128(11) 0.048(7) 0.065(11) 0.065(11)
O3' 0.121(12) 0.054(5) 0.083(8) -0.002(5) -0.047(8) 0.027(6)
C7' 0.131(15) 0.047(5) 0.075(10) -0.017(5) -0.038(9) 0.041(7)
C8' 0.090(10) 0.055(7) 0.072(9) -0.001(5) -0.013(9) 0.040(7)
C9' 0.17(2) 0.056(9) 0.093(13) -0.012(8) -0.074(16) 0.046(12)

loop_
_atom_type_symbol
_atom_type_description
_atom_type_scat_dispersion_real
_atom_type_scat_dispersion_imag
_atom_type_scat_source
C C 0.0033 0.0016 'International Tables Vol C Tables 4.2.6.8 and 6.1.1.4'
H H 0.0000 0.0000 'International Tables Vol C Tables 4.2.6.8 and 6.1.1.4'
B B 0.0013 0.0007 'International Tables Vol C Tables 4.2.6.8 and 6.1.1.4'
N N 0.0061 0.0033 'International Tables Vol C Tables 4.2.6.8 and 6.1.1.4'
O O 0.0106 0.0060 'International Tables Vol C Tables 4.2.6.8 and 6.1.1.4'
F F 0.0171 0.0103 'International Tables Vol C Tables 4.2.6.8 and 6.1.1.4'
Fe Fe 0.3463 0.8444 'International Tables Vol C Tables 4.2.6.8 and 6.1.1.4'

loop_
_geom_angle_atom_site_label_1
_geom_angle_atom_site_label_2
_geom_angle_atom_site_label_3
_geom_angle
_geom_angle_site_symmetry_1
_geom_angle_site_symmetry_3
_geom_angle_publ_flag
N1 Fe1 N1 180.00(14) 4 . ?
N1 Fe1 N1 90.88(8) 4 6 ?
N1 Fe1 N1 89.12(8) . 6 ?
N1 Fe1 N1 89.12(8) 4 3 ?
N1 Fe1 N1 90.88(8) . 3 ?
N1 Fe1 N1 180.00(13) 6 3 ?
N1 Fe1 N1 89.12(8) 4 2 ?
N1 Fe1 N1 90.88(8) . 2 ?
N1 Fe1 N1 89.12(8) 6 2 ?
N1 Fe1 N1 90.88(8) 3 2 ?
N1 Fe1 N1 90.88(8) 4 5 ?
N1 Fe1 N1 89.12(8) . 5 ?
N1 Fe1 N1 90.88(8) 6 5 ?
N1 Fe1 N1 89.12(8) 3 5 ?
N1 Fe1 N1 180.0(2) 2 5 ?
N3 Fe2 N3 90.69(8) 3_665 2_655 ?
N3 Fe2 N3 90.69(8) 3_665 . ?
N3 Fe2 N3 90.69(8) 2_655 . ?
N3 Fe2 N2 88.41(8) 3_665 . ?
N3 Fe2 N2 90.08(8) 2_655 . ?
N3 Fe2 N2 178.82(8) . . ?
N3 Fe2 N2 90.08(8) 3_665 2_655 ?
N3 Fe2 N2 178.82(8) 2_655 2_655 ?
N3 Fe2 N2 88.41(8) . 2_655 ?
N2 Fe2 N2 90.82(8) . 2_655 ?
N3 Fe2 N2 178.82(8) 3_665 3_665 ?
N3 Fe2 N2 88.41(8) 2_655 3_665 ?
N3 Fe2 N2 90.08(8) . 3_665 ?
N2 Fe2 N2 90.82(8) . 3_665 ?
N2 Fe2 N2 90.82(8) 2_655 3_665 ?
F3' B1 F1 120.3(11) . . ?
F3' B1 F2 73.7(18) . . ?
F1 B1 F2 114.7(4) . . ?
F3' B1 F4' 104.6(10) . . ?
F1 B1 F4' 118.3(9) . . ?
F2 B1 F4' 117.2(10) . . ?
F3' B1 F4 117.3(8) . . ?
F1 B1 F4 112.8(5) . . ?
F2 B1 F4 112.1(5) . . ?
F4' B1 F4 14.5(9) . . ?
F3' B1 F2' 107.5(14) . . ?
F1 B1 F2' 98.7(13) . . ?
F2 B1 F2' 33.9(18) . . ?
F4' B1 F2' 106.1(13) . . ?
F4 B1 F2' 94.5(14) . . ?
F3' B1 F3 34.8(18) . . ?
F1 B1 F3 99.7(4) . . ?
F2 B1 F3 108.0(5) . . ?
F4' B1 F3 94.0(8) . . ?
F4 B1 F3 108.5(6) . . ?
F2' B1 F3 141.8(19) . . ?
C3 O1 N1 107.3(2) . . ?
C1 N1 O1 105.9(2) . . ?
C1 N1 Fe1 137.9(2) . . ?
O1 N1 Fe1 116.27(15) . . ?
N1 C1 C2 111.4(3) . . ?
N1 C1 H1 121(2) . . ?
C2 C1 H1 128(2) . . ?
C3 C2 C1 104.5(3) . . ?
C3 C2 H2 125(3) . . ?
C1 C2 H2 130(3) . . ?
C2 C3 O1 110.9(3) . . ?
C2 C3 H3 141(2) . . ?
O1 C3 H3 108(2) . . ?
N2 O2 C6 107.6(6) . . ?
C4 N2 C4' 28.4(6) . . ?
C4 N2 O2' 94.8(8) . . ?
C4' N2 O2' 106.7(8) . . ?
C4 N2 O2 108.8(5) . . ?
C4' N2 O2 107.7(8) . . ?
O2' N2 O2 27.5(11) . . ?
C4 N2 Fe2 132.0(4) . . ?
C4' N2 Fe2 125.7(6) . . ?
O2' N2 Fe2 127.5(7) . . ?
O2 N2 Fe2 119.2(4) . . ?
N2 C4 C5 107.9(6) . . ?
N2 C4 H4 126.1 . . ?
C5 C4 H4 126.1 . . ?
C6 C5 C4 106.6(7) . . ?
C6 C5 H5 126.7 . . ?
C4 C5 H5 126.7 . . ?
C5 C6 O2 109.1(7) . . ?
C5 C6 H6 125.5 . . ?
O2 C6 H6 125.5 . . ?
C9 O3 N3 107.2(7) . . ?
C7 N3 C7' 27.0(13) . . ?
C7 N3 O3' 102.3(9) . . ?
C7' N3 O3' 106.1(9) . . ?
C7 N3 O3 105.8(6) . . ?
C7' N3 O3 98.6(10) . . ?
O3' N3 O3 23.4(14) . . ?
C7 N3 Fe2 133.6(4) . . ?
C7' N3 Fe2 135.7(7) . . ?
O3' N3 Fe2 118.0(7) . . ?
O3 N3 Fe2 120.3(5) . . ?
N3 C7 C8 111.4(7) . . ?
N3 C7 H7 124.3 . . ?
C8 C7 H7 124.3 . . ?
C9 C8 C7 104.3(8) . . ?
C9 C8 H8 127.8 . . ?
C7 C8 H8 127.8 . . ?
C8 C9 O3 111.1(7) . . ?
C8 C9 H9 124.4 . . ?
O3 C9 H9 124.4 . . ?
N2 O2' C6' 106.6(10) . . ?
N2 C4' C5' 109.6(10) . . ?
N2 C4' H4' 125.2 . . ?
C5' C4' H4' 125.2 . . ?
C6' C5' C4' 105.3(12) . . ?
C6' C5' H5' 127.3 . . ?
C4' C5' H5' 127.3 . . ?
C5' C6' O2' 109.9(12) . . ?
C5' C6' H6' 125.1 . . ?
O2' C6' H6' 125.1 . . ?
N3 O3' C9' 107.6(11) . . ?
N3 C7' C8' 111.3(11) . . ?
N3 C7' H7' 124.4 . . ?
C8' C7' H7' 124.3 . . ?
C9' C8' C7' 103.9(12) . . ?
C9' C8' H8' 128.0 . . ?
C7' C8' H8' 128.0 . . ?
C8' C9' O3' 111.1(13) . . ?
C8' C9' H9' 124.5 . . ?
O3' C9' H9' 124.5 . . ?

loop_
_geom_bond_atom_site_label_1
_geom_bond_atom_site_label_2
_geom_bond_distance
_geom_bond_site_symmetry_2
_geom_bond_publ_flag
Fe1 N1 2.182(2) 4 ?
Fe1 N1 2.182(2) . ?
Fe1 N1 2.182(2) 6 ?
Fe1 N1 2.182(2) 3 ?
Fe1 N1 2.182(2) 2 ?
Fe1 N1 2.182(2) 5 ?
Fe2 N3 2.170(2) 3_665 ?
Fe2 N3 2.170(2) 2_655 ?
Fe2 N3 2.170(2) . ?
Fe2 N2 2.176(2) . ?
Fe2 N2 2.176(2) 2_655 ?
Fe2 N2 2.176(2) 3_665 ?
F1 B1 1.336(4) . ?
B1 F3' 1.328(12) . ?
B1 F2 1.337(6) . ?
B1 F4' 1.339(10) . ?
B1 F4 1.347(6) . ?
B1 F2' 1.382(14) . ?
B1 F3 1.386(6) . ?
O1 C3 1.342(4) . ?
O1 N1 1.387(3) . ?
N1 C1 1.288(3) . ?
C1 C2 1.400(4) . ?
C1 H1 0.91(4) . ?
C2 C3 1.303(5) . ?
C2 H2 0.82(4) . ?
C3 H3 0.96(3) . ?
O2 N2 1.337(6) . ?
O2 C6 1.384(8) . ?
N2 C4 1.312(6) . ?
N2 C4' 1.320(10) . ?
N2 O2' 1.336(11) . ?
C4 C5 1.421(9) . ?
C4 H4 0.9300 . ?
C5 C6 1.294(11) . ?
C5 H5 0.9300 . ?
C6 H6 0.9300 . ?
O3 C9 1.357(9) . ?
O3 N3 1.358(7) . ?
N3 C7 1.291(7) . ?
N3 C7' 1.293(11) . ?
N3 O3' 1.357(11) . ?
C7 C8 1.397(9) . ?
C7 H7 0.9300 . ?
C8 C9 1.277(11) . ?
C8 H8 0.9300 . ?
C9 H9 0.9300 . ?
O2' C6' 1.379(13) . ?
C4' C5' 1.395(13) . ?
C4' H4' 0.9300 . ?
C5' C6' 1.276(14) . ?
C5' H5' 0.9300 . ?
C6' H6' 0.9300 . ?
O3' C9' 1.359(13) . ?
C7' C8' 1.412(13) . ?
C7' H7' 0.9300 . ?
C8' C9' 1.287(14) . ?
C8' H8' 0.9300 . ?
C9' H9' 0.9300 . ?

loop_
_geom_torsion_atom_site_label_1
_geom_torsion_atom_site_label_2
_geom_torsion_atom_site_label_3
_geom_torsion_atom_site_label_4
_geom_torsion
_geom_torsion_site_symmetry_1
_geom_torsion_site_symmetry_2
_geom_torsion_site_symmetry_3
_geom_torsion_site_symmetry_4
_geom_torsion_publ_flag
C3 O1 N1 C1 0.8(3) . . . . ?
C3 O1 N1 Fe1 -178.5(2) . . . . ?
N1 Fe1 N1 C1 69(6) 4 . . . ?
N1 Fe1 N1 C1 47.1(3) 6 . . . ?
N1 Fe1 N1 C1 -132.9(3) 3 . . . ?
N1 Fe1 N1 C1 -42.0(3) 2 . . . ?
N1 Fe1 N1 C1 138.0(3) 5 . . . ?
N1 Fe1 N1 O1 -112(4) 4 . . . ?
N1 Fe1 N1 O1 -133.9(2) 6 . . . ?
N1 Fe1 N1 O1 46.1(2) 3 . . . ?
N1 Fe1 N1 O1 137.03(15) 2 . . . ?
N1 Fe1 N1 O1 -42.97(15) 5 . . . ?
O1 N1 C1 C2 -0.8(3) . . . . ?
Fe1 N1 C1 C2 178.3(2) . . . . ?
N1 C1 C2 C3 0.5(4) . . . . ?
C1 C2 C3 O1 0.0(4) . . . . ?
N1 O1 C3 C2 -0.5(4) . . . . ?
C6 O2 N2 C4 1.1(9) . . . . ?
C6 O2 N2 C4' -28.8(12) . . . . ?
C6 O2 N2 O2' 64(2) . . . . ?
C6 O2 N2 Fe2 179.4(5) . . . . ?
N3 Fe2 N2 C4 72.4(8) 3_665 . . . ?
N3 Fe2 N2 C4 163.1(8) 2_655 . . . ?
N3 Fe2 N2 C4 32(4) . . . . ?
N2 Fe2 N2 C4 -17.7(9) 2_655 . . . ?
N2 Fe2 N2 C4 -108.5(8) 3_665 . . . ?
N3 Fe2 N2 C4' 108.2(13) 3_665 . . . ?
N3 Fe2 N2 C4' -161.1(13) 2_655 . . . ?
N3 Fe2 N2 C4' 68(4) . . . . ?
N2 Fe2 N2 C4' 18.1(13) 2_655 . . . ?
N2 Fe2 N2 C4' -72.7(13) 3_665 . . . ?
N3 Fe2 N2 O2' -73.9(17) 3_665 . . . ?
N3 Fe2 N2 O2' 16.8(17) 2_655 . . . ?
N3 Fe2 N2 O2' -114(4) . . . . ?
N2 Fe2 N2 O2' -163.9(17) 2_655 . . . ?
N2 Fe2 N2 O2' 105.3(17) 3_665 . . . ?
N3 Fe2 N2 O2 -105.5(6) 3_665 . . . ?
N3 Fe2 N2 O2 -14.8(6) 2_655 . . . ?
N3 Fe2 N2 O2 -146(4) . . . . ?
N2 Fe2 N2 O2 164.5(6) 2_655 . . . ?
N2 Fe2 N2 O2 73.6(6) 3_665 . . . ?
C4' N2 C4 C5 93.0(18) . . . . ?
O2' N2 C4 C5 -24.0(11) . . . . ?
O2 N2 C4 C5 0.3(9) . . . . ?
Fe2 N2 C4 C5 -177.7(6) . . . . ?
N2 C4 C5 C6 -1.7(11) . . . . ?
C4 C5 C6 O2 2.3(12) . . . . ?
N2 O2 C6 C5 -2.2(11) . . . . ?
C9 O3 N3 C7 -2.8(9) . . . . ?
C9 O3 N3 C7' 23.8(16) . . . . ?
C9 O3 N3 O3' -87(3) . . . . ?
C9 O3 N3 Fe2 -178.2(7) . . . . ?
N3 Fe2 N3 C7 -61.4(9) 3_665 . . . ?
N3 Fe2 N3 C7 -152.1(8) 2_655 . . . ?
N2 Fe2 N3 C7 -21(4) . . . . ?
N2 Fe2 N3 C7 28.6(9) 2_655 . . . ?
N2 Fe2 N3 C7 119.5(9) 3_665 . . . ?
N3 Fe2 N3 C7' -100(3) 3_665 . . . ?
N3 Fe2 N3 C7' 170(2) 2_655 . . . ?
N2 Fe2 N3 C7' -59(5) . . . . ?
N2 Fe2 N3 C7' -10(2) 2_655 . . . ?
N2 Fe2 N3 C7' 81(2) 3_665 . . . ?
N3 Fe2 N3 O3' 85.7(18) 3_665 . . . ?
N3 Fe2 N3 O3' -5.0(19) 2_655 . . . ?
N2 Fe2 N3 O3' 126(4) . . . . ?
N2 Fe2 N3 O3' 175.8(19) 2_655 . . . ?
N2 Fe2 N3 O3' -93.4(19) 3_665 . . . ?
N3 Fe2 N3 O3 112.4(6) 3_665 . . . ?
N3 Fe2 N3 O3 21.7(6) 2_655 . . . ?
N2 Fe2 N3 O3 153(4) . . . . ?
N2 Fe2 N3 O3 -157.5(6) 2_655 . . . ?
N2 Fe2 N3 O3 -66.7(6) 3_665 . . . ?
C7' N3 C7 C8 -75(2) . . . . ?
O3' N3 C7 C8 26.6(15) . . . . ?
O3 N3 C7 C8 2.7(9) . . . . ?
Fe2 N3 C7 C8 177.2(7) . . . . ?
N3 C7 C8 C9 -1.5(13) . . . . ?
C7 C8 C9 O3 -0.4(15) . . . . ?
N3 O3 C9 C8 2.0(14) . . . . ?
C4 N2 O2' C6' 15.9(13) . . . . ?
C4' N2 O2' C6' -10.3(15) . . . . ?
O2 N2 O2' C6' -107(3) . . . . ?
Fe2 N2 O2' C6' 171.4(9) . . . . ?
C4 N2 C4' C5' -65(2) . . . . ?
O2' N2 C4' C5' 3.3(19) . . . . ?
O2 N2 C4' C5' 32.1(18) . . . . ?
Fe2 N2 C4' C5' -178.4(15) . . . . ?
N2 C4' C5' C6' 6(3) . . . . ?
C4' C5' C6' O2' -12(3) . . . . ?
N2 O2' C6' C5' 14(3) . . . . ?
C7 N3 O3' C9' -27(2) . . . . ?
C7' N3 O3' C9' 0(2) . . . . ?
O3 N3 O3' C9' 74(3) . . . . ?
Fe2 N3 O3' C9' 176.4(18) . . . . ?
C7 N3 C7' C8' 85(3) . . . . ?
O3' N3 C7' C8' 0(2) . . . . ?
O3 N3 C7' C8' -23(2) . . . . ?
Fe2 N3 C7' C8' -175.4(14) . . . . ?
N3 C7' C8' C9' 0(3) . . . . ?
C7' C8' C9' O3' 0(4) . . . . ?
N3 O3' C9' C8' 0(3) . . . . ?
